data_7034712
loop_
_publ_author_name
'Yang, Qian'
'Cheng, Xin'
'Wang, YeXin'
'Wang, BingWu'
'Wang, ZheMing'
'Gao, Song'

_publ_section_title
;
 Two-step magnetic switching in a mononuclear iron(ii) complex around room
 temperature.
;
_journal_issue 19
_journal_name_full 'Dalton transactions (Cambridge, England : 2003)'
_journal_page_first 8938
_journal_page_last 8941
_journal_paper_doi 10.1039/c5dt00585j
_journal_volume 44
_journal_year 2015
_chemical_formula_sum 'C42 H22 F6 Fe N10 S2'
_chemical_formula_weight 900.67
_chemical_name_systematic
; 
 ? 
;
_space_group_IT_number 60
_symmetry_cell_setting orthorhombic
_symmetry_space_group_name_Hall '-P 2n 2ab'
_symmetry_space_group_name_H-M 'P b c n'
_atom_sites_solution_hydrogens geom
_atom_sites_solution_primary direct
_atom_sites_solution_secondary difmap
_audit_creation_method SHELXL-97
_audit_update_record
;
2015-03-13 deposited with the CCDC.
2015-04-02 downloaded from the CCDC.
;
_cell_angle_alpha 90.00
_cell_angle_beta 90.00
_cell_angle_gamma 90.00
_cell_formula_units_Z 4
_cell_length_a 12.8112(5)
_cell_length_b 10.0738(4)
_cell_length_c 29.6623(11)
_cell_measurement_reflns_used 5575
_cell_measurement_temperature 250.00(10)
_cell_measurement_theta_max 27.1340
_cell_measurement_theta_min 4.0810
_cell_volume 3828.1(3)
_computing_cell_refinement 'Bruker FRAMBO'
_computing_data_collection 'Bruker FRAMBO'
_computing_data_reduction 'Bruker SAINT'
_computing_molecular_graphics 'Bruker SHELXTL'
_computing_publication_material 'Bruker SHELXTL'
_computing_structure_refinement 'Bruker SHELXTL'
_computing_structure_solution 'Bruker SHELXTL'
_diffrn_ambient_temperature 250.00(10)
_diffrn_measured_fraction_theta_full 0.9969
_diffrn_measured_fraction_theta_max 0.8680
_diffrn_measurement_device_type 'SuperNova, Dual, Cu at zero, Atlas'
_diffrn_radiation_monochromator mirror
_diffrn_radiation_source 'SuperNova (Mo) X-ray Source'
_diffrn_radiation_type 'Mo K\a'
_diffrn_radiation_wavelength 0.7107
_diffrn_reflns_av_R_equivalents 0.0226
_diffrn_reflns_av_unetI/netI 0.0234
_diffrn_reflns_limit_h_max 17
_diffrn_reflns_limit_h_min -16
_diffrn_reflns_limit_k_max 7
_diffrn_reflns_limit_k_min -12
_diffrn_reflns_limit_l_max 30
_diffrn_reflns_limit_l_min -39
_diffrn_reflns_number 13462
_diffrn_reflns_theta_full 24.9737
_diffrn_reflns_theta_max 28.47
_diffrn_reflns_theta_min 2.75
_exptl_absorpt_coefficient_mu 0.581
_exptl_absorpt_correction_T_max 1.00000
_exptl_absorpt_correction_T_min 0.78809
_exptl_absorpt_correction_type multi-scan
_exptl_absorpt_process_details
;
CrysAlisPro, Agilent Technologies,
Version 1.171.36.32 (release 02-08-2013 CrysAlis171 .NET)
(compiled Aug  2 2013,16:46:58)
Empirical absorption correction using spherical harmonics,
 implemented in SCALE3 ABSPACK scaling algorithm.
;
_exptl_crystal_colour black
_exptl_crystal_density_diffrn 1.563
_exptl_crystal_density_method 'not measured'
_exptl_crystal_description block
_exptl_crystal_F_000 1824
_exptl_crystal_size_max 0.2
_exptl_crystal_size_mid 0.15
_exptl_crystal_size_min 0.05
_refine_diff_density_max 1.371
_refine_diff_density_min -0.245
_refine_diff_density_rms 0.069
_refine_ls_extinction_method none
_refine_ls_goodness_of_fit_ref 1.037
_refine_ls_hydrogen_treatment mixed
_refine_ls_matrix_type full
_refine_ls_number_parameters 280
_refine_ls_number_reflns 4196
_refine_ls_number_restraints 1
_refine_ls_restrained_S_all 1.037
_refine_ls_R_factor_all 0.0708
_refine_ls_R_factor_gt 0.0549
_refine_ls_shift/su_max 0.001
_refine_ls_shift/su_mean 0.000
_refine_ls_structure_factor_coef Fsqd
_refine_ls_weighting_details 'calc w=1/[\s^2^(Fo^2^)+(0.0619P)^2^+5.9658P] where P=(Fo^2^+2Fc^2^)/3'
_refine_ls_weighting_scheme calc
_refine_ls_wR_factor_gt 0.1377
_refine_ls_wR_factor_ref 0.1497
_reflns_number_gt 3301
_reflns_number_total 4196
_reflns_threshold_expression >2sigma(I)
_cod_data_source_file c5dt00585j2.cif
_cod_data_source_block 1_250
_cod_depositor_comments
;
The following automatic conversions were performed:

'_symmetry_cell_setting' value 'Orthorhombic' changed to
'orthorhombic' according to
/usr/data/users/saulius/crontab/automatic-downloads/rss-feeds/RSC/lib/dictionaries/cif_core.dic
dictionary named 'cif_core.dic' version 2.4.2 from 2011-04-26.

Automatic conversion script
Id: cif_fix_values 3143 2015-03-26 13:38:13Z robertas 

 Adding full bibliography for 7034711--7034715.cif.
;
_cod_original_cell_volume 3828.1(2)
_cod_original_sg_symbol_H-M 'Pbcn '
_cod_database_code 7034712

loop_
_symmetry_equiv_pos_as_xyz
'x, y, z'
'-x+1/2, -y+1/2, z+1/2'
'x+1/2, -y+1/2, -z'
'-x, y, -z+1/2'
'-x, -y, -z'
'x-1/2, y-1/2, -z-1/2'
'-x-1/2, y-1/2, z'
'x, -y, z-1/2'

loop_
_atom_site_label
_atom_site_type_symbol
_atom_site_fract_x
_atom_site_fract_y
_atom_site_fract_z
_atom_site_U_iso_or_equiv
_atom_site_adp_type
_atom_site_occupancy
_atom_site_symmetry_multiplicity
_atom_site_calc_flag
_atom_site_refinement_flags
Fe1 Fe 0.0000 0.13373(6) 0.7500 0.03656(19) Uani 1 2 d S
S1 S 0.09938(8) -0.19742(10) 0.85411(3) 0.0576(3) Uani 1 1 d .
N2 N -0.01911(18) 0.2688(2) 0.70244(8) 0.0359(5) Uani 1 1 d .
N3 N 0.14719(19) 0.1456(2) 0.73049(8) 0.0365(5) Uani 1 1 d .
F1 F 0.25066(18) 0.3703(2) 0.50586(8) 0.0641(6) Uani 1 1 d .
N1 N 0.0316(2) -0.0021(3) 0.79433(9) 0.0444(6) Uani 1 1 d .
N5 N 0.3457(2) 0.4046(3) 0.61729(9) 0.0404(6) Uani 1 1 d D
C13 C 0.0719(2) 0.3037(3) 0.68135(9) 0.0337(6) Uani 1 1 d .
C15 C 0.3681(2) 0.5659(3) 0.55514(10) 0.0411(7) Uani 1 1 d .
C4 C -0.0173(3) 0.4534(3) 0.63134(11) 0.0433(7) Uani 1 1 d .
H4 H -0.0172 0.5158 0.6082 0.052 Uiso 1 1 calc R
C17 C 0.4080(3) 0.6459(4) 0.48086(12) 0.0536(9) Uani 1 1 d .
H17 H 0.3931 0.6493 0.4502 0.064 Uiso 1 1 calc R
C18 C 0.4916(3) 0.7154(4) 0.49728(14) 0.0584(10) Uani 1 1 d .
H18 H 0.5318 0.7671 0.4780 0.070 Uiso 1 1 calc R
C2 C -0.1062(2) 0.3247(3) 0.68720(11) 0.0434(7) Uani 1 1 d .
H2 H -0.1690 0.3014 0.7008 0.052 Uiso 1 1 calc R
N4 N 0.2015(2) 0.5065(3) 0.59277(9) 0.0420(6) Uani 1 1 d .
C1 C 0.0605(2) -0.0815(3) 0.81913(10) 0.0374(7) Uani 1 1 d .
F2 F 0.16407(18) 0.5478(3) 0.49516(9) 0.0853(8) Uani 1 1 d .
F3 F 0.2685(2) 0.4780(3) 0.44417(8) 0.0938(9) Uani 1 1 d .
C3 C -0.1089(3) 0.4167(4) 0.65173(11) 0.0470(8) Uani 1 1 d .
H3 H -0.1721 0.4523 0.6421 0.056 Uiso 1 1 calc R
C5 C 0.0759(2) 0.3956(3) 0.64593(10) 0.0369(6) Uani 1 1 d .
C7 C 0.2642(2) 0.3561(3) 0.64307(10) 0.0379(7) Uani 1 1 d .
C11 C 0.2304(3) 0.0822(3) 0.74704(11) 0.0446(7) Uani 1 1 d .
H11 H 0.2204 0.0203 0.7699 0.053 Uiso 1 1 calc R
C12 C 0.1635(2) 0.2360(3) 0.69705(9) 0.0338(6) Uani 1 1 d .
C14 C 0.3033(3) 0.4928(3) 0.58799(10) 0.0409(7) Uani 1 1 d .
C6 C 0.1772(2) 0.4204(3) 0.62735(10) 0.0385(7) Uani 1 1 d .
C16 C 0.3452(3) 0.5705(3) 0.50905(11) 0.0440(7) Uani 1 1 d .
C9 C 0.3482(2) 0.1933(3) 0.69731(11) 0.0445(7) Uani 1 1 d .
H9 H 0.4153 0.2080 0.6865 0.053 Uiso 1 1 calc R
C8 C 0.2629(2) 0.2612(3) 0.67883(9) 0.0363(6) Uani 1 1 d .
C10 C 0.3308(3) 0.1047(4) 0.73158(12) 0.0481(8) Uani 1 1 d .
H10 H 0.3867 0.0597 0.7445 0.058 Uiso 1 1 calc R
C19 C 0.5156(3) 0.7086(4) 0.54187(15) 0.0630(11) Uani 1 1 d .
H19 H 0.5733 0.7543 0.5529 0.076 Uiso 1 1 calc R
C20 C 0.4547(3) 0.6340(4) 0.57088(12) 0.0523(9) Uani 1 1 d .
H20 H 0.4721 0.6294 0.6013 0.063 Uiso 1 1 calc R
C21 C 0.2568(3) 0.4930(4) 0.48912(12) 0.0576(9) Uani 1 1 d .
H5 H 0.4047(17) 0.385(4) 0.6152(14) 0.062(13) Uiso 1 1 d D

loop_
_atom_site_aniso_label
_atom_site_aniso_U_11
_atom_site_aniso_U_22
_atom_site_aniso_U_33
_atom_site_aniso_U_23
_atom_site_aniso_U_13
_atom_site_aniso_U_12
Fe1 0.0350(3) 0.0396(3) 0.0351(3) 0.000 0.0097(2) 0.000
S1 0.0523(5) 0.0637(6) 0.0568(5) 0.0133(4) -0.0126(4) -0.0025(4)
N2 0.0321(12) 0.0385(13) 0.0370(12) -0.0028(10) 0.0071(10) 0.0000(10)
N3 0.0364(13) 0.0381(14) 0.0351(12) -0.0012(10) 0.0067(11) 0.0031(11)
F1 0.0608(13) 0.0574(13) 0.0742(14) -0.0044(11) -0.0054(11) -0.0122(11)
N1 0.0448(14) 0.0458(15) 0.0425(14) 0.0018(13) 0.0113(12) -0.0017(13)
N5 0.0355(14) 0.0462(15) 0.0396(13) 0.0014(12) 0.0072(12) -0.0024(12)
C13 0.0339(14) 0.0357(15) 0.0316(13) -0.0042(11) 0.0067(11) -0.0011(12)
C15 0.0437(17) 0.0351(15) 0.0446(16) -0.0009(13) 0.0157(14) 0.0011(13)
C4 0.0485(19) 0.0397(17) 0.0417(16) 0.0067(13) 0.0039(14) 0.0022(14)
C17 0.061(2) 0.050(2) 0.0493(19) 0.0104(16) 0.0176(17) 0.0085(17)
C18 0.065(2) 0.046(2) 0.065(2) 0.0058(17) 0.0292(19) -0.0039(18)
C2 0.0364(16) 0.0479(18) 0.0461(17) 0.0002(14) 0.0091(14) 0.0020(14)
N4 0.0435(14) 0.0413(14) 0.0412(14) 0.0033(11) 0.0114(12) -0.0016(12)
C1 0.0332(15) 0.0456(17) 0.0333(14) -0.0033(13) 0.0059(12) -0.0079(13)
F2 0.0494(13) 0.109(2) 0.0970(19) 0.0220(16) -0.0070(12) 0.0177(13)
F3 0.0907(19) 0.142(3) 0.0486(13) -0.0006(15) -0.0070(13) -0.0216(18)
C3 0.0370(16) 0.054(2) 0.0503(18) 0.0052(16) 0.0021(14) 0.0066(15)
C5 0.0385(15) 0.0368(16) 0.0354(14) -0.0023(12) 0.0056(13) -0.0013(12)
C7 0.0356(15) 0.0410(17) 0.0372(15) -0.0011(12) 0.0087(13) -0.0035(13)
C11 0.0472(18) 0.0418(17) 0.0447(17) 0.0071(14) 0.0102(14) 0.0080(14)
C12 0.0349(14) 0.0348(14) 0.0316(13) -0.0043(11) 0.0068(12) 0.0004(12)
C14 0.0449(17) 0.0397(16) 0.0381(15) -0.0007(13) 0.0093(14) -0.0024(14)
C6 0.0412(16) 0.0377(15) 0.0365(15) -0.0012(12) 0.0077(13) -0.0035(13)
C16 0.0448(17) 0.0410(17) 0.0462(17) 0.0059(14) 0.0088(14) 0.0065(14)
C9 0.0355(15) 0.0491(18) 0.0488(18) 0.0015(15) 0.0094(14) 0.0038(14)
C8 0.0374(15) 0.0385(15) 0.0330(14) -0.0044(12) 0.0076(12) -0.0004(12)
C10 0.0404(17) 0.054(2) 0.0496(18) 0.0058(15) 0.0059(15) 0.0099(15)
C19 0.062(2) 0.052(2) 0.074(3) -0.0143(19) 0.025(2) -0.0196(18)
C20 0.057(2) 0.053(2) 0.0470(18) -0.0108(15) 0.0139(17) -0.0122(17)
C21 0.053(2) 0.071(3) 0.0486(19) 0.0075(18) -0.0009(17) 0.0033(19)

loop_
_atom_type_symbol
_atom_type_description
_atom_type_scat_dispersion_real
_atom_type_scat_dispersion_imag
_atom_type_scat_source
C C 0.0033 0.0016 'International Tables Vol C Tables 4.2.6.8 and 6.1.1.4'
H H 0.0000 0.0000 'International Tables Vol C Tables 4.2.6.8 and 6.1.1.4'
F F 0.0171 0.0103 'International Tables Vol C Tables 4.2.6.8 and 6.1.1.4'
Fe Fe 0.3463 0.8444 'International Tables Vol C Tables 4.2.6.8 and 6.1.1.4'
N N 0.0061 0.0033 'International Tables Vol C Tables 4.2.6.8 and 6.1.1.4'
S S 0.1246 0.1234 'International Tables Vol C Tables 4.2.6.8 and 6.1.1.4'

loop_
_geom_angle_atom_site_label_1
_geom_angle_atom_site_label_2
_geom_angle_atom_site_label_3
_geom_angle
_geom_angle_site_symmetry_1
_geom_angle_site_symmetry_3
N1 Fe1 N1 90.33(17) 4_556 .
N1 Fe1 N2 174.62(10) 4_556 4_556
N1 Fe1 N2 88.61(11) . 4_556
N1 Fe1 N2 88.61(11) 4_556 .
N1 Fe1 N2 174.62(10) . .
N2 Fe1 N2 92.92(14) 4_556 .
N1 Fe1 N3 92.40(11) 4_556 4_556
N1 Fe1 N3 92.50(11) . 4_556
N2 Fe1 N3 82.38(10) 4_556 4_556
N2 Fe1 N3 92.82(10) . 4_556
N1 Fe1 N3 92.50(11) 4_556 .
N1 Fe1 N3 92.40(11) . .
N2 Fe1 N3 92.82(10) 4_556 .
N2 Fe1 N3 82.38(10) . .
N3 Fe1 N3 173.05(15) 4_556 .
C2 N2 C13 116.8(3) . .
C2 N2 Fe1 129.7(2) . .
C13 N2 Fe1 113.41(19) . .
C11 N3 C12 117.7(3) . .
C11 N3 Fe1 128.7(2) . .
C12 N3 Fe1 113.58(19) . .
C1 N1 Fe1 173.1(3) . .
C14 N5 C7 106.4(3) . .
N2 C13 C5 122.9(3) . .
N2 C13 C12 115.2(3) . .
C5 C13 C12 121.9(3) . .
C20 C15 C16 118.8(3) . .
C20 C15 C14 118.3(3) . .
C16 C15 C14 122.9(3) . .
C3 C4 C5 118.8(3) . .
C18 C17 C16 121.3(4) . .
C19 C18 C17 119.8(3) . .
N2 C2 C3 123.8(3) . .
C14 N4 C6 103.7(3) . .
N1 C1 S1 178.5(3) . .
C4 C3 C2 119.2(3) . .
C4 C5 C13 118.5(3) . .
C4 C5 C6 125.6(3) . .
C13 C5 C6 115.9(3) . .
C6 C7 N5 105.0(3) . .
C6 C7 C8 124.0(3) . .
N5 C7 C8 131.0(3) . .
N3 C11 C10 122.8(3) . .
N3 C12 C8 122.7(3) . .
N3 C12 C13 115.4(2) . .
C8 C12 C13 122.0(3) . .
N4 C14 N5 113.3(3) . .
N4 C14 C15 125.0(3) . .
N5 C14 C15 121.6(3) . .
C7 C6 N4 111.5(3) . .
C7 C6 C5 121.5(3) . .
N4 C6 C5 126.9(3) . .
C17 C16 C15 119.0(3) . .
C17 C16 C21 119.1(3) . .
C15 C16 C21 121.8(3) . .
C10 C9 C8 118.8(3) . .
C9 C8 C12 117.9(3) . .
C9 C8 C7 127.5(3) . .
C12 C8 C7 114.7(3) . .
C9 C10 C11 120.2(3) . .
C18 C19 C20 120.3(4) . .
C19 C20 C15 120.7(4) . .
F2 C21 F1 106.5(3) . .
F2 C21 F3 106.3(3) . .
F1 C21 F3 105.7(3) . .
F2 C21 C16 114.1(3) . .
F1 C21 C16 112.4(3) . .
F3 C21 C16 111.4(3) . .

loop_
_geom_bond_atom_site_label_1
_geom_bond_atom_site_label_2
_geom_bond_distance
_geom_bond_site_symmetry_2
Fe1 N1 1.940(3) 4_556
Fe1 N1 1.940(3) .
Fe1 N2 1.975(3) 4_556
Fe1 N2 1.975(3) .
Fe1 N3 1.976(2) 4_556
Fe1 N3 1.976(2) .
S1 C1 1.639(3) .
N2 C2 1.329(4) .
N2 C13 1.369(4) .
N3 C11 1.336(4) .
N3 C12 1.362(4) .
F1 C21 1.334(5) .
N1 C1 1.148(4) .
N5 C14 1.356(4) .
N5 C7 1.384(4) .
C13 C5 1.402(4) .
C13 C12 1.435(4) .
C15 C20 1.385(5) .
C15 C16 1.399(4) .
C15 C14 1.477(4) .
C4 C3 1.371(5) .
C4 C5 1.397(4) .
C17 C18 1.369(6) .
C17 C16 1.387(5) .
C18 C19 1.360(6) .
C2 C3 1.402(5) .
N4 C14 1.320(4) .
N4 C6 1.378(4) .
F2 C21 1.322(5) .
F3 C21 1.350(4) .
C5 C6 1.432(4) .
C7 C6 1.371(4) .
C7 C8 1.428(4) .
C11 C10 1.385(5) .
C12 C8 1.406(4) .
C16 C21 1.497(5) .
C9 C10 1.371(5) .
C9 C8 1.401(4) .
C19 C20 1.384(5) .
